data_2011197
loop_
_publ_author_name
'Yilmaz, Veysel T.'
'Karada\(g, Ahmet'
'Th\"one, Carsten'
'Herbst-Irmer, Regine'

_publ_section_title
;
 <i>trans</i>-Bis(diethanolamine)bis(isothiocyanato)nickel(II)
;
_journal_issue 8
_journal_name_full 'Acta Crystallographica Section C'
_journal_page_first 948
_journal_page_last 949
_journal_paper_doi 10.1107/S0108270100007289
_journal_volume 56
_journal_year 2000
_chemical_formula_iupac '[Ni(SCN)2 (C4 H11 NO2 )2 ]'
_chemical_formula_moiety 'C10 H22 N4 Ni O4 S2'
_chemical_formula_sum 'C10 H22 N4 Ni O4 S2'
_chemical_formula_weight 385.15
_chemical_melting_point 476
_chemical_name_common Bis(diethanolamine)bis(isothiocyanato)nickel(II)
_chemical_name_systematic
;
   Bis(2,2\'-iminodiethanol)bis(isothiocyanato)nickel(II)
;
_space_group_IT_number 14
_symmetry_cell_setting monoclinic
_symmetry_space_group_name_Hall '-P 2yn'
_symmetry_space_group_name_H-M 'P 1 21/n 1'
_audit_creation_method SHELXL-97
_cell_angle_alpha 90.00
_cell_angle_beta 100.119(10)
_cell_angle_gamma 90.00
_cell_formula_units_Z 2
_cell_length_a 6.8157(8)
_cell_length_b 8.3508(10)
_cell_length_c 14.725(2)
_cell_measurement_reflns_used 62
_cell_measurement_temperature 173(2)
_cell_measurement_theta_max 12.5
_cell_measurement_theta_min 4
_cell_volume 825.06(18)
_computing_cell_refinement XSCANS
_computing_data_collection 'XSCANS (Fait, 1991)'
_computing_data_reduction XSCANS
_computing_molecular_graphics 'XP (Siemens, 1994b)'
_computing_publication_material SHELXL97
_computing_structure_refinement 'SHELXL97 (Sheldrick, 1997)'
_computing_structure_solution 'SHELXS97 (Sheldrick, 1990)'
_diffrn_ambient_temperature 173(2)
_diffrn_measured_fraction_theta_full .831
_diffrn_measured_fraction_theta_max .831
_diffrn_measurement_device_type 'Siemens P4'
_diffrn_measurement_method Omega-scans
_diffrn_radiation_monochromator graphite
_diffrn_radiation_source 'fine-focus sealed tube'
_diffrn_radiation_type MoK\a
_diffrn_radiation_wavelength .71073
_diffrn_reflns_av_R_equivalents .0000
_diffrn_reflns_av_sigmaI/netI .0640
_diffrn_reflns_limit_h_max 7
_diffrn_reflns_limit_h_min -7
_diffrn_reflns_limit_k_max 10
_diffrn_reflns_limit_k_min -10
_diffrn_reflns_limit_l_max 18
_diffrn_reflns_limit_l_min -18
_diffrn_reflns_number 1568
_diffrn_reflns_theta_full 27.50
_diffrn_reflns_theta_max 27.50
_diffrn_reflns_theta_min 3.11
_diffrn_standards_decay_% 0
_diffrn_standards_interval_count 247
_diffrn_standards_number 3
_exptl_absorpt_coefficient_mu 1.447
_exptl_absorpt_correction_T_max .7980
_exptl_absorpt_correction_T_min .7730
_exptl_absorpt_correction_type psi-scan
_exptl_absorpt_process_details '(XEMP; Siemens 1994a)'
_exptl_crystal_colour blue
_exptl_crystal_density_diffrn 1.550
_exptl_crystal_density_method 'not measured'
_exptl_crystal_description 'square  prism'
_exptl_crystal_F_000 404
_exptl_crystal_size_max .30
_exptl_crystal_size_mid .16
_exptl_crystal_size_min .14
_refine_diff_density_max .352
_refine_diff_density_min -.361
_refine_ls_extinction_method none
_refine_ls_goodness_of_fit_ref .929
_refine_ls_hydrogen_treatment mixed
_refine_ls_matrix_type full
_refine_ls_number_parameters 110
_refine_ls_number_reflns 1568
_refine_ls_number_restraints 0
_refine_ls_restrained_S_all .929
_refine_ls_R_factor_all .0628
_refine_ls_R_factor_gt .0335
_refine_ls_shift/su_max <0.001
_refine_ls_shift/su_mean .000
_refine_ls_structure_factor_coef Fsqd
_refine_ls_weighting_details 'calc w = 1/[\s^2^(Fo^2^)+(0.0316P)^2^] where P=(Fo^2^+2Fc^2^)/3'
_refine_ls_weighting_scheme calc
_refine_ls_wR_factor_ref .0711
_reflns_number_gt 1072
_reflns_number_total 1568
_reflns_threshold_expression I>2\s(I)
_cod_data_source_file bm1413.cif
_cod_data_source_block I
_cod_depositor_comments
;
The following automatic conversions were performed:

'_exptl_absorpt_correction_type' value 'Psi-scan' changed to
'psi-scan' according to
/home/saulius/struct/CIF-dictionaries/cif_core.dic dictionary named
'cif_core.dic' version 2.4.1 from 2010-06-29.

Automatic conversion script
Id: cif_fix_values 1715 2011-07-08 13:25:40Z adriana 
;
_cod_original_cell_volume 825.08(18)
_cod_original_sg_symbol_H-M 'P 21/n'
_cod_database_code 2011197
_cod_database_fobs_code 2011197

loop_
_symmetry_equiv_pos_as_xyz
'x, y, z'
'-x+1/2, y+1/2, -z+1/2'
'-x, -y, -z'
'x-1/2, -y-1/2, z-1/2'

loop_
_atom_site_label
_atom_site_fract_x
_atom_site_fract_y
_atom_site_fract_z
_atom_site_U_iso_or_equiv
_atom_site_adp_type
_atom_site_calc_flag
_atom_site_refinement_flags
_atom_site_occupancy
_atom_site_disorder_assembly
_atom_site_disorder_group
_atom_site_type_symbol
Ni1 .0000 .5000 .5000 .01420(14) Uani d S 1 . . Ni
S1 .22997(14) .15137(11) .27554(6) .0283(2) Uani d . 1 . . S
O1 .2858(3) .5809(3) .55181(15) .0193(5) Uani d . 1 . . O
H1 .294(6) .606(4) .599(3) .033(12) Uiso d . 1 . . H
N2 -.0050(4) .6987(3) .41268(16) .0170(6) Uani d . 1 . . N
H2 .036(5) .661(3) .364(2) .018(8) Uiso d . 1 . . H
N1 .1135(4) .3647(3) .40347(16) .0201(6) Uani d . 1 . . N
C1 .1627(5) .2782(4) .35009(19) .0170(7) Uani d . 1 . . C
C21 -.2004(5) .7761(4) .3828(2) .0208(7) Uani d . 1 . . C
H21A -.2393 .8307 .4366 .025 Uiso calc R 1 . . H
H21B -.3007 .6917 .3626 .025 Uiso calc R 1 . . H
C12 .1540(5) .8078(4) .4576(2) .0225(7) Uani d . 1 . . C
H12A .1085 .8666 .5085 .027 Uiso calc R 1 . . H
H12B .1862 .8870 .4124 .027 Uiso calc R 1 . . H
C22 -.2075(5) .8970(4) .3053(2) .0246(8) Uani d . 1 . . C
H22A -.3434 .9423 .2894 .030 Uiso calc R 1 . . H
H22B -.1138 .9858 .3257 .030 Uiso calc R 1 . . H
C11 .3379(5) .7089(4) .4952(2) .0239(7) Uani d . 1 . . C
H11A .3951 .6640 .4434 .029 Uiso calc R 1 . . H
H11B .4398 .7781 .5322 .029 Uiso calc R 1 . . H
O2 -.1544(4) .8212(3) .22578(15) .0344(7) Uani d . 1 . . O
H3 -.033(6) .805(5) .233(3) .044(12) Uiso d . 1 . . H

loop_
_atom_site_aniso_label
_atom_site_aniso_U_11
_atom_site_aniso_U_22
_atom_site_aniso_U_33
_atom_site_aniso_U_12
_atom_site_aniso_U_13
_atom_site_aniso_U_23
Ni1 .0146(3) .0177(3) .0105(2) -.0007(3) .00266(19) -.0007(3)
S1 .0324(5) .0274(5) .0295(4) -.0063(4) .0179(4) -.0111(4)
O1 .0195(12) .0240(13) .0140(10) -.0031(11) .0019(10) .0011(9)
N2 .0171(14) .0220(15) .0126(11) .0002(13) .0046(11) .0013(10)
N1 .0219(15) .0232(15) .0163(12) -.0016(13) .0065(11) .0013(11)
C1 .0151(15) .0206(17) .0155(13) -.0012(14) .0027(12) .0022(13)
C21 .0199(16) .0221(18) .0201(14) .0027(15) .0026(13) .0015(13)
C12 .0240(18) .0218(18) .0205(14) -.0059(16) .0005(14) .0050(13)
C22 .0208(18) .0294(19) .0231(15) .0010(16) .0022(14) .0070(14)
C11 .0177(16) .0298(19) .0231(15) -.0081(16) .0008(13) .0058(14)
O2 .0238(14) .0579(19) .0205(11) .0124(14) .0015(11) .0128(11)

loop_
_atom_type_symbol
_atom_type_description
_atom_type_scat_dispersion_real
_atom_type_scat_dispersion_imag
_atom_type_scat_source
C C .0033 .0016 'International Tables Vol C Tables 4.2.6.8 and 6.1.1.4'
H H .0000 .0000 'International Tables Vol C Tables 4.2.6.8 and 6.1.1.4'
N N .0061 .0033 'International Tables Vol C Tables 4.2.6.8 and 6.1.1.4'
O O .0106 .0060 'International Tables Vol C Tables 4.2.6.8 and 6.1.1.4'
S S .1246 .1234 'International Tables Vol C Tables 4.2.6.8 and 6.1.1.4'
Ni Ni .3393 1.1124 'International Tables Vol C Tables 4.2.6.8 and 6.1.1.4'

loop_
_geom_angle_atom_site_label_1
_geom_angle_atom_site_label_2
_geom_angle_atom_site_label_3
_geom_angle_site_symmetry_1
_geom_angle_site_symmetry_3
_geom_angle
_geom_angle_publ_flag
N1 Ni1 N1 . 3_566 180.00(9) ?
N1 Ni1 N2 . . 88.78(10) y
N1 Ni1 O1 . 3_566 90.56(10) ?
N1 Ni1 O1 3_566 3_566 89.44(10) ?
N1 Ni1 O1 . . 89.44(10) y
N1 Ni1 O1 3_566 . 90.56(10) ?
O1 Ni1 O1 3_566 . 180.0 ?
N1 Ni1 N2 3_566 . 91.22(10) ?
O1 Ni1 N2 3_566 . 96.84(9) ?
N2 Ni1 O1 . . 83.16(9) y
N1 Ni1 N2 . 3_566 91.22(10) ?
N1 Ni1 N2 3_566 3_566 88.78(10) ?
O1 Ni1 N2 3_566 3_566 83.16(9) ?
O1 Ni1 N2 . 3_566 96.84(9) ?
N2 Ni1 N2 . 3_566 180.0000(10) ?
Ni1 O1 C11 . . 109.89(18) y
C21 N2 C12 . . 114.5(3) y
Ni1 N2 C21 . . 116.5(2) y
Ni1 N2 C12 . . 106.34(18) y
Ni1 N1 C1 . . 173.4(3) y
N1 C1 S1 . . 178.5(3) y
N2 C21 C22 . . 115.0(3) ?
N2 C12 C11 . . 108.7(3) ?
O2 C22 C21 . . 110.0(3) y
O1 C11 C12 . . 110.0(3) y

loop_
_geom_bond_atom_site_label_1
_geom_bond_atom_site_label_2
_geom_bond_site_symmetry_2
_geom_bond_distance
_geom_bond_publ_flag
Ni1 N1 . 2.069(3) y
Ni1 N1 3_566 2.069(3) ?
Ni1 N2 . 2.096(2) y
Ni1 O1 3_566 2.076(2) ?
Ni1 O1 . 2.076(2) y
Ni1 N2 3_566 2.096(2) ?
S1 C1 . 1.647(3) y
O1 C11 . 1.438(4) y
N2 C21 . 1.476(4) y
N2 C12 . 1.480(4) y
N1 C1 . 1.159(4) y
C21 C22 . 1.518(4) y
C12 C11 . 1.522(4) y
C22 O2 . 1.432(4) y

loop_
_geom_hbond_atom_site_label_D
_geom_hbond_atom_site_label_H
_geom_hbond_atom_site_label_A
_geom_hbond_site_symmetry_A
_geom_hbond_distance_DH
_geom_hbond_distance_HA
_geom_hbond_distance_DA
_geom_hbond_angle_DHA
O1 H1 O2 4_676 .72(4) 1.93(4) 2.651(3) 174(5)
N2 H2 S1 2 .88(3) 2.81(3) 3.630(3) 156(3)
O2 H3 S1 2 .83(4) 2.45(4) 3.225(3) 156(4)

loop_
_geom_torsion_atom_site_label_1
_geom_torsion_atom_site_label_2
_geom_torsion_atom_site_label_3
_geom_torsion_atom_site_label_4
_geom_torsion_site_symmetry_1
_geom_torsion
N1 Ni1 O1 C11 . 80.9(2)
N1 Ni1 O1 C11 3_566 -99.1(2)
O1 Ni1 O1 C11 3_566 10E1(10)
N2 Ni1 O1 C11 . -8.0(2)
N2 Ni1 O1 C11 3_566 172.0(2)
N1 Ni1 N2 C21 . 121.7(2)
N1 Ni1 N2 C21 3_566 -58.3(2)
O1 Ni1 N2 C21 3_566 31.3(2)
O1 Ni1 N2 C21 . -148.7(2)
N2 Ni1 N2 C21 3_566 -12E1(10)
N1 Ni1 N2 C12 . -109.3(2)
N1 Ni1 N2 C12 3_566 70.7(2)
O1 Ni1 N2 C12 3_566 160.3(2)
O1 Ni1 N2 C12 . -19.7(2)
N2 Ni1 N2 C12 3_566 1E1(10)
N1 Ni1 N1 C1 3_566 12E1(10)
O1 Ni1 N1 C1 3_566 -33(2)
O1 Ni1 N1 C1 . 147(2)
N2 Ni1 N1 C1 . -130(2)
N2 Ni1 N1 C1 3_566 50(2)
Ni1 N1 C1 S1 . -26(13)
C12 N2 C21 C22 . 66.8(3)
Ni1 N2 C21 C22 . -168.2(2)
C21 N2 C12 C11 . 173.0(2)
Ni1 N2 C12 C11 . 42.9(3)
N2 C21 C22 O2 . 59.0(4)
Ni1 O1 C11 C12 . 33.9(3)
N2 C12 C11 O1 . -52.3(3)
